data_1547315
loop_
_publ_author_name
'Arunprasath, Dhanarajan'
'Devi Bala, Balasubramanian'
'Sekar, Govindasamy'

_publ_section_title
;
 Stereoselective Construction of \a-Tetralone-Fused Spirooxindoles via
 Pd-Catalyzed Domino Carbene Migratory Insertion/Conjugate Addition
 Sequence.
;
_journal_issue 19
_journal_name_full 'Organic letters'
_journal_page_first 5280
_journal_page_last 5283
_journal_paper_doi 10.1021/acs.orglett.7b02555
_journal_volume 19
_journal_year 2017
_chemical_formula_sum 'C30 H23 N O2'
_chemical_formula_weight 429.49
_space_group_crystal_system monoclinic
_space_group_IT_number 14
_space_group_name_Hall '-P 2yn'
_space_group_name_H-M_alt 'P 1 21/n 1'
_symmetry_space_group_name_Hall '-P 2yn'
_symmetry_space_group_name_H-M 'P 1 21/n 1'
_atom_sites_solution_hydrogens geom
_audit_creation_method SHELXL-2014/7
_cell_angle_alpha 90
_cell_angle_beta 98.8194(13)
_cell_angle_gamma 90
_cell_formula_units_Z 4
_cell_length_a 9.0802(3)
_cell_length_b 9.9498(4)
_cell_length_c 24.9306(9)
_cell_measurement_reflns_used 5395
_cell_measurement_temperature 296(2)
_cell_measurement_theta_max 25.70
_cell_measurement_theta_min 2.21
_cell_volume 2225.75(14)
_computing_cell_refinement 'Bruker SAINT'
_computing_data_collection 'Bruker APEX2'
_computing_data_reduction 'Bruker SAINT'
_computing_molecular_graphics 'Bruker SHELXTL'
_computing_publication_material 'Bruker SHELXTL'
_computing_structure_refinement 'SHELXL-2014/7 (Sheldrick, 2014)'
_computing_structure_solution 'SHELXS-97 (Sheldrick 2008)'
_diffrn_ambient_temperature 296(2)
_diffrn_measured_fraction_theta_full 1.000
_diffrn_measured_fraction_theta_max 1.000
_diffrn_measurement_device_type 'Bruker APEX-II CCD'
_diffrn_measurement_method '\f and \w scans'
_diffrn_radiation_type MoK\a
_diffrn_radiation_wavelength 0.71073
_diffrn_reflns_av_R_equivalents 0.0225
_diffrn_reflns_av_unetI/netI 0.0211
_diffrn_reflns_Laue_measured_fraction_full 1.000
_diffrn_reflns_Laue_measured_fraction_max 1.000
_diffrn_reflns_limit_h_max 10
_diffrn_reflns_limit_h_min -10
_diffrn_reflns_limit_k_max 11
_diffrn_reflns_limit_k_min -11
_diffrn_reflns_limit_l_max 29
_diffrn_reflns_limit_l_min -29
_diffrn_reflns_number 16907
_diffrn_reflns_point_group_measured_fraction_full 1.000
_diffrn_reflns_point_group_measured_fraction_max 1.000
_diffrn_reflns_theta_full 24.998
_diffrn_reflns_theta_max 24.998
_diffrn_reflns_theta_min 1.653
_exptl_absorpt_coefficient_mu 0.080
_exptl_absorpt_correction_type none
_exptl_crystal_density_diffrn 1.282
_exptl_crystal_description Block
_exptl_crystal_F_000 904
_exptl_crystal_size_max 0.250
_exptl_crystal_size_mid 0.220
_exptl_crystal_size_min 0.100
_refine_diff_density_max 0.156
_refine_diff_density_min -0.165
_refine_diff_density_rms 0.027
_refine_ls_extinction_coef 0.0096(9)
_refine_ls_extinction_expression Fc^*^=kFc[1+0.001xFc^2^\l^3^/sin(2\q)]^-1/4^
_refine_ls_extinction_method 'SHELXL-2014/7 (Sheldrick 2014'
_refine_ls_goodness_of_fit_ref 1.006
_refine_ls_hydrogen_treatment constr
_refine_ls_matrix_type full
_refine_ls_number_parameters 299
_refine_ls_number_reflns 3899
_refine_ls_number_restraints 0
_refine_ls_restrained_S_all 1.006
_refine_ls_R_factor_all 0.0526
_refine_ls_R_factor_gt 0.0360
_refine_ls_shift/su_max 0.000
_refine_ls_shift/su_mean 0.000
_refine_ls_structure_factor_coef Fsqd
_refine_ls_weighting_details 'w=1/[\s^2^(Fo^2^)+(0.0450P)^2^+0.4637P] where P=(Fo^2^+2Fc^2^)/3'
_refine_ls_weighting_scheme calc
_refine_ls_wR_factor_gt 0.0879
_refine_ls_wR_factor_ref 0.0997
_reflns_Friedel_coverage 0.000
_reflns_number_gt 2979
_reflns_number_total 3899
_reflns_threshold_expression 'I > 2\s(I)'
_cod_data_source_file ol7b02555_si_002.cif
_cod_data_source_block spiro
_cod_depositor_comments 'Adding full bibliography for 1547312--1547317.cif.'
_cod_database_code 1547315
_shelx_shelxl_version_number 2014/7
_shelx_space_group_comment
; 
The symmetry employed for this shelxl refinement is uniquely defined 
by the following loop, which should always be used as a source of 
symmetry information in preference to the above space-group names. 
They are only intended as comments. 
;
_shelx_estimated_absorpt_t_min 0.980
_shelx_estimated_absorpt_t_max 0.992

loop_
_space_group_symop_operation_xyz
'x, y, z'
'-x+1/2, y+1/2, -z+1/2'
'-x, -y, -z'
'x-1/2, -y-1/2, z-1/2'

loop_
_atom_site_label
_atom_site_type_symbol
_atom_site_fract_x
_atom_site_fract_y
_atom_site_fract_z
_atom_site_U_iso_or_equiv
_atom_site_adp_type
_atom_site_occupancy
_atom_site_site_symmetry_order
_atom_site_calc_flag
_atom_site_refinement_flags_posn
_atom_site_refinement_flags_adp
C1 C 0.49566(15) 0.08445(15) 0.17340(5) 0.0398(3) Uani 1 1 d . .
C2 C 0.63799(16) 0.13634(17) 0.17288(7) 0.0516(4) Uani 1 1 d . .
H2 H 0.6507 0.2089 0.1505 0.062 Uiso 1 1 calc R U
C3 C 0.76014(19) 0.0815(2) 0.20505(8) 0.0639(5) Uani 1 1 d . .
H3 H 0.8546 0.1162 0.2037 0.077 Uiso 1 1 calc R U
C4 C 0.7438(2) -0.0240(2) 0.23910(8) 0.0698(5) Uani 1 1 d . .
H4 H 0.8262 -0.0589 0.2615 0.084 Uiso 1 1 calc R U
C5 C 0.6052(2) -0.0772(2) 0.23989(7) 0.0635(5) Uani 1 1 d . .
H5 H 0.5942 -0.1490 0.2628 0.076 Uiso 1 1 calc R U
C6 C 0.48028(17) -0.02534(16) 0.20678(6) 0.0449(4) Uani 1 1 d . .
C7 C 0.33437(18) -0.09245(16) 0.20647(6) 0.0491(4) Uani 1 1 d . .
C8 C 0.20482(17) -0.04023(16) 0.16852(6) 0.0481(4) Uani 1 1 d . .
H8A H 0.1146 -0.0580 0.1837 0.058 Uiso 1 1 calc R U
H8B H 0.1977 -0.0890 0.1345 0.058 Uiso 1 1 calc R U
C9 C 0.21266(14) 0.10976(14) 0.15676(5) 0.0368(3) Uani 1 1 d . .
H9 H 0.2133 0.1564 0.1914 0.044 Uiso 1 1 calc R U
C10 C 0.36271(15) 0.14555(14) 0.13655(5) 0.0360(3) Uani 1 1 d . .
C11 C 0.36286(15) 0.09368(17) 0.07822(6) 0.0415(4) Uani 1 1 d . .
C12 C 0.37610(15) 0.32297(17) 0.07461(6) 0.0454(4) Uani 1 1 d . .
C13 C 0.38378(18) 0.4532(2) 0.05597(8) 0.0630(5) Uani 1 1 d . .
H13 H 0.3819 0.4715 0.0193 0.076 Uiso 1 1 calc R U
C14 C 0.3944(2) 0.5552(2) 0.09400(10) 0.0727(6) Uani 1 1 d . .
H14 H 0.4001 0.6437 0.0826 0.087 Uiso 1 1 calc R U
C15 C 0.39665(18) 0.52922(18) 0.14834(9) 0.0647(5) Uani 1 1 d . .
H15 H 0.4044 0.5999 0.1730 0.078 Uiso 1 1 calc R U
C16 C 0.38749(16) 0.39782(16) 0.16644(7) 0.0488(4) Uani 1 1 d . .
H16 H 0.3885 0.3797 0.2031 0.059 Uiso 1 1 calc R U
C17 C 0.37698(14) 0.29519(15) 0.12924(6) 0.0391(3) Uani 1 1 d . .
C18 C 0.07526(15) 0.15859(15) 0.11897(5) 0.0386(3) Uani 1 1 d . .
C19 C 0.00152(18) 0.07810(18) 0.07810(6) 0.0536(4) Uani 1 1 d . .
H19 H 0.0380 -0.0073 0.0726 0.064 Uiso 1 1 calc R U
C20 C -0.12543(19) 0.1231(2) 0.04544(7) 0.0651(5) Uani 1 1 d . .
H20 H -0.1731 0.0681 0.0180 0.078 Uiso 1 1 calc R U
C21 C -0.18156(18) 0.2479(2) 0.05313(8) 0.0645(5) Uani 1 1 d . .
H21 H -0.2677 0.2773 0.0312 0.077 Uiso 1 1 calc R U
C22 C -0.11050(18) 0.32939(19) 0.09317(8) 0.0629(5) Uani 1 1 d . .
H22 H -0.1480 0.4146 0.0983 0.075 Uiso 1 1 calc R U
C23 C 0.01686(16) 0.28520(16) 0.12589(7) 0.0501(4) Uani 1 1 d . .
H23 H 0.0643 0.3412 0.1530 0.060 Uiso 1 1 calc R U
C24 C 0.37859(18) 0.1916(2) -0.01249(6) 0.0630(5) Uani 1 1 d . .
H24A H 0.3959 0.0981 -0.0206 0.076 Uiso 1 1 calc R U
H24B H 0.4656 0.2420 -0.0190 0.076 Uiso 1 1 calc R U
C25 C 0.24614(17) 0.24051(17) -0.05149(6) 0.0486(4) Uani 1 1 d . .
C26 C 0.11655(18) 0.28622(19) -0.03516(7) 0.0590(5) Uani 1 1 d . .
H26 H 0.1084 0.2876 0.0016 0.071 Uiso 1 1 calc R U
C27 C -0.0011(2) 0.32993(19) -0.07281(8) 0.0675(5) Uani 1 1 d . .
H27 H -0.0877 0.3608 -0.0613 0.081 Uiso 1 1 calc R U
C28 C 0.0090(2) 0.32811(19) -0.12693(8) 0.0703(6) Uani 1 1 d . .
H28 H -0.0705 0.3576 -0.1522 0.084 Uiso 1 1 calc R U
C29 C 0.1367(2) 0.2826(2) -0.14373(7) 0.0712(6) Uani 1 1 d . .
H29 H 0.1438 0.2816 -0.1805 0.085 Uiso 1 1 calc R U
C30 C 0.2551(2) 0.23812(19) -0.10636(6) 0.0593(5) Uani 1 1 d . .
H30 H 0.3410 0.2065 -0.1182 0.071 Uiso 1 1 calc R U
N1 N 0.36583(13) 0.20246(14) 0.04488(5) 0.0478(3) Uani 1 1 d . .
O1 O 0.36262(12) -0.02351(12) 0.06419(4) 0.0555(3) Uani 1 1 d . .
O2 O 0.32175(15) -0.19040(14) 0.23469(5) 0.0767(4) Uani 1 1 d . .

loop_
_atom_site_aniso_label
_atom_site_aniso_U_11
_atom_site_aniso_U_22
_atom_site_aniso_U_33
_atom_site_aniso_U_23
_atom_site_aniso_U_13
_atom_site_aniso_U_12
C1 0.0429(8) 0.0409(9) 0.0353(7) -0.0049(7) 0.0053(6) 0.0016(6)
C2 0.0430(9) 0.0535(11) 0.0578(10) 0.0008(8) 0.0060(7) -0.0014(7)
C3 0.0425(9) 0.0699(13) 0.0764(12) -0.0068(10) 0.0001(8) 0.0035(9)
C4 0.0553(11) 0.0794(15) 0.0690(12) 0.0028(11) -0.0082(9) 0.0175(10)
C5 0.0684(12) 0.0654(13) 0.0545(10) 0.0132(9) 0.0031(9) 0.0143(9)
C6 0.0513(9) 0.0462(10) 0.0371(8) 0.0021(7) 0.0061(7) 0.0056(7)
C7 0.0632(10) 0.0444(10) 0.0414(8) 0.0059(8) 0.0134(7) 0.0005(8)
C8 0.0510(9) 0.0438(9) 0.0498(9) 0.0037(7) 0.0093(7) -0.0089(7)
C9 0.0400(8) 0.0375(8) 0.0334(7) -0.0031(6) 0.0074(6) -0.0049(6)
C10 0.0378(7) 0.0371(8) 0.0332(7) 0.0005(6) 0.0054(6) -0.0021(6)
C11 0.0345(7) 0.0516(10) 0.0382(8) -0.0015(8) 0.0053(6) 0.0024(7)
C12 0.0333(8) 0.0537(10) 0.0497(9) 0.0113(8) 0.0081(6) -0.0032(7)
C13 0.0520(10) 0.0657(13) 0.0718(12) 0.0276(10) 0.0108(9) -0.0079(9)
C14 0.0579(11) 0.0515(12) 0.1061(17) 0.0241(12) 0.0044(11) -0.0137(9)
C15 0.0526(10) 0.0441(11) 0.0947(15) -0.0049(10) 0.0022(10) -0.0098(8)
C16 0.0421(8) 0.0438(10) 0.0591(10) -0.0030(8) 0.0033(7) -0.0077(7)
C17 0.0313(7) 0.0398(9) 0.0461(8) 0.0041(7) 0.0061(6) -0.0046(6)
C18 0.0361(7) 0.0419(9) 0.0383(7) -0.0006(7) 0.0080(6) -0.0075(6)
C19 0.0498(9) 0.0589(11) 0.0501(9) -0.0111(8) 0.0012(7) -0.0046(8)
C20 0.0529(10) 0.0845(15) 0.0533(10) -0.0072(10) -0.0066(8) -0.0121(10)
C21 0.0407(9) 0.0805(15) 0.0684(12) 0.0170(11) -0.0045(8) -0.0048(9)
C22 0.0462(9) 0.0516(11) 0.0884(13) 0.0088(10) 0.0026(9) 0.0008(8)
C23 0.0434(9) 0.0443(10) 0.0609(10) -0.0033(8) 0.0028(7) -0.0054(7)
C24 0.0498(9) 0.1044(16) 0.0377(8) 0.0096(9) 0.0156(7) 0.0093(9)
C25 0.0488(9) 0.0551(11) 0.0421(8) 0.0064(7) 0.0079(7) -0.0050(7)
C26 0.0514(10) 0.0746(13) 0.0510(9) 0.0070(9) 0.0079(8) -0.0001(9)
C27 0.0546(10) 0.0657(13) 0.0786(13) 0.0068(10) -0.0009(9) 0.0015(9)
C28 0.0757(13) 0.0535(12) 0.0717(13) 0.0085(10) -0.0208(11) -0.0069(10)
C29 0.0957(15) 0.0699(13) 0.0424(10) 0.0041(9) -0.0073(10) -0.0150(11)
C30 0.0658(11) 0.0695(13) 0.0422(9) 0.0002(8) 0.0074(8) -0.0092(9)
N1 0.0456(7) 0.0634(9) 0.0360(7) 0.0066(6) 0.0115(5) 0.0025(6)
O1 0.0607(7) 0.0579(8) 0.0474(6) -0.0142(6) 0.0061(5) 0.0068(6)
O2 0.0884(9) 0.0676(9) 0.0748(9) 0.0340(7) 0.0145(7) -0.0041(7)

loop_
_atom_type_symbol
_atom_type_description
_atom_type_scat_dispersion_real
_atom_type_scat_dispersion_imag
_atom_type_scat_source
C C 0.0033 0.0016 'International Tables Vol C Tables 4.2.6.8 and 6.1.1.4'
H H 0.0000 0.0000 'International Tables Vol C Tables 4.2.6.8 and 6.1.1.4'
N N 0.0061 0.0033 'International Tables Vol C Tables 4.2.6.8 and 6.1.1.4'
O O 0.0106 0.0060 'International Tables Vol C Tables 4.2.6.8 and 6.1.1.4'

loop_
_geom_angle_atom_site_label_1
_geom_angle_atom_site_label_2
_geom_angle_atom_site_label_3
_geom_angle
C6 C1 C2 118.30(14)
C6 C1 C10 121.95(13)
C2 C1 C10 119.72(14)
C3 C2 C1 120.84(17)
C3 C2 H2 119.6
C1 C2 H2 119.6
C4 C3 C2 120.61(17)
C4 C3 H3 119.7
C2 C3 H3 119.7
C5 C4 C3 119.50(16)
C5 C4 H4 120.3
C3 C4 H4 120.3
C4 C5 C6 120.94(17)
C4 C5 H5 119.5
C6 C5 H5 119.5
C1 C6 C5 119.77(15)
C1 C6 C7 121.42(13)
C5 C6 C7 118.77(15)
O2 C7 C8 120.82(15)
O2 C7 C6 121.37(15)
C8 C7 C6 117.74(13)
C7 C8 C9 114.14(13)
C7 C8 H8A 108.7
C9 C8 H8A 108.7
C7 C8 H8B 108.7
C9 C8 H8B 108.7
H8A C8 H8B 107.6
C8 C9 C18 111.91(11)
C8 C9 C10 110.69(12)
C18 C9 C10 113.54(11)
C8 C9 H9 106.7
C18 C9 H9 106.7
C10 C9 H9 106.7
C17 C10 C1 113.03(11)
C17 C10 C11 101.75(11)
C1 C10 C11 108.60(11)
C17 C10 C9 111.03(11)
C1 C10 C9 111.28(11)
C11 C10 C9 110.74(11)
O1 C11 N1 125.64(14)
O1 C11 C10 126.23(14)
N1 C11 C10 108.13(13)
C13 C12 C17 121.57(16)
C13 C12 N1 128.70(15)
C17 C12 N1 109.73(13)
C12 C13 C14 117.35(17)
C12 C13 H13 121.3
C14 C13 H13 121.3
C15 C14 C13 121.78(18)
C15 C14 H14 119.1
C13 C14 H14 119.1
C14 C15 C16 120.23(18)
C14 C15 H15 119.9
C16 C15 H15 119.9
C17 C16 C15 118.80(16)
C17 C16 H16 120.6
C15 C16 H16 120.6
C16 C17 C12 120.26(14)
C16 C17 C10 130.62(13)
C12 C17 C10 109.11(13)
C19 C18 C23 117.74(14)
C19 C18 C9 121.89(14)
C23 C18 C9 120.33(13)
C20 C19 C18 120.82(17)
C20 C19 H19 119.6
C18 C19 H19 119.6
C21 C20 C19 120.51(17)
C21 C20 H20 119.7
C19 C20 H20 119.7
C20 C21 C22 119.77(16)
C20 C21 H21 120.1
C22 C21 H21 120.1
C21 C22 C23 120.04(18)
C21 C22 H22 120.0
C23 C22 H22 120.0
C22 C23 C18 121.13(15)
C22 C23 H23 119.4
C18 C23 H23 119.4
N1 C24 C25 115.71(13)
N1 C24 H24A 108.4
C25 C24 H24A 108.4
N1 C24 H24B 108.4
C25 C24 H24B 108.4
H24A C24 H24B 107.4
C30 C25 C26 118.65(15)
C30 C25 C24 118.07(14)
C26 C25 C24 123.27(14)
C27 C26 C25 120.62(16)
C27 C26 H26 119.7
C25 C26 H26 119.7
C28 C27 C26 120.37(18)
C28 C27 H27 119.8
C26 C27 H27 119.8
C27 C28 C29 119.64(17)
C27 C28 H28 120.2
C29 C28 H28 120.2
C28 C29 C30 120.48(18)
C28 C29 H29 119.8
C30 C29 H29 119.8
C25 C30 C29 120.22(17)
C25 C30 H30 119.9
C29 C30 H30 119.9
C11 N1 C12 111.13(12)
C11 N1 C24 123.38(15)
C12 N1 C24 124.92(14)

loop_
_geom_bond_atom_site_label_1
_geom_bond_atom_site_label_2
_geom_bond_distance
C1 C6 1.393(2)
C1 C2 1.394(2)
C1 C10 1.5267(19)
C2 C3 1.378(2)
C2 H2 0.9300
C3 C4 1.372(3)
C3 H3 0.9300
C4 C5 1.368(3)
C4 H4 0.9300
C5 C6 1.396(2)
C5 H5 0.9300
C6 C7 1.483(2)
C7 O2 1.2177(18)
C7 C8 1.486(2)
C8 C9 1.525(2)
C8 H8A 0.9700
C8 H8B 0.9700
C9 C18 1.5231(19)
C9 C10 1.5645(18)
C9 H9 0.9800
C10 C17 1.508(2)
C10 C11 1.5432(19)
C11 O1 1.2173(18)
C11 N1 1.3676(19)
C12 C13 1.382(2)
C12 C17 1.388(2)
C12 N1 1.405(2)
C13 C14 1.382(3)
C13 H13 0.9300
C14 C15 1.376(3)
C14 H14 0.9300
C15 C16 1.390(2)
C15 H15 0.9300
C16 C17 1.373(2)
C16 H16 0.9300
C18 C19 1.385(2)
C18 C23 1.388(2)
C19 C20 1.380(2)
C19 H19 0.9300
C20 C21 1.367(3)
C20 H20 0.9300
C21 C22 1.369(3)
C21 H21 0.9300
C22 C23 1.381(2)
C22 H22 0.9300
C23 H23 0.9300
C24 N1 1.4565(18)
C24 C25 1.507(2)
C24 H24A 0.9700
C24 H24B 0.9700
C25 C30 1.383(2)
C25 C26 1.380(2)
C26 C27 1.380(2)
C26 H26 0.9300
C27 C28 1.366(3)
C27 H27 0.9300
C28 C29 1.369(3)
C28 H28 0.9300
C29 C30 1.383(3)
C29 H29 0.9300
C30 H30 0.9300

loop_
_geom_torsion_atom_site_label_1
_geom_torsion_atom_site_label_2
_geom_torsion_atom_site_label_3
_geom_torsion_atom_site_label_4
_geom_torsion
C6 C1 C2 C3 -0.8(2)
C10 C1 C2 C3 -178.86(14)
C1 C2 C3 C4 -1.3(3)
C2 C3 C4 C5 1.8(3)
C3 C4 C5 C6 -0.4(3)
C2 C1 C6 C5 2.2(2)
C10 C1 C6 C5 -179.75(14)
C2 C1 C6 C7 -175.37(14)
C10 C1 C6 C7 2.7(2)
C4 C5 C6 C1 -1.7(3)
C4 C5 C6 C7 175.96(16)
C1 C6 C7 O2 178.20(15)
C5 C6 C7 O2 0.6(2)
C1 C6 C7 C8 1.1(2)
C5 C6 C7 C8 -176.52(15)
O2 C7 C8 C9 152.69(15)
C6 C7 C8 C9 -30.17(19)
C7 C8 C9 C18 -178.40(12)
C7 C8 C9 C10 53.86(16)
C6 C1 C10 C17 147.38(13)
C2 C1 C10 C17 -34.60(18)
C6 C1 C10 C11 -100.49(15)
C2 C1 C10 C11 77.52(17)
C6 C1 C10 C9 21.65(18)
C2 C1 C10 C9 -160.34(13)
C8 C9 C10 C17 -175.32(11)
C18 C9 C10 C17 57.83(15)
C8 C9 C10 C1 -48.49(15)
C18 C9 C10 C1 -175.33(11)
C8 C9 C10 C11 72.41(14)
C18 C9 C10 C11 -54.44(16)
C17 C10 C11 O1 175.18(14)
C1 C10 C11 O1 55.73(18)
C9 C10 C11 O1 -66.74(18)
C17 C10 C11 N1 -3.83(13)
C1 C10 C11 N1 -123.28(12)
C9 C10 C11 N1 114.25(13)
C17 C12 C13 C14 0.8(2)
N1 C12 C13 C14 -179.57(15)
C12 C13 C14 C15 -0.2(3)
C13 C14 C15 C16 -0.3(3)
C14 C15 C16 C17 0.3(2)
C15 C16 C17 C12 0.2(2)
C15 C16 C17 C10 -178.66(14)
C13 C12 C17 C16 -0.8(2)
N1 C12 C17 C16 179.51(12)
C13 C12 C17 C10 178.29(13)
N1 C12 C17 C10 -1.40(15)
C1 C10 C17 C16 -61.66(18)
C11 C10 C17 C16 -177.92(14)
C9 C10 C17 C16 64.21(18)
C1 C10 C17 C12 119.37(12)
C11 C10 C17 C12 3.11(14)
C9 C10 C17 C12 -114.76(12)
C8 C9 C18 C19 -33.97(18)
C10 C9 C18 C19 92.23(16)
C8 C9 C18 C23 143.80(14)
C10 C9 C18 C23 -90.00(16)
C23 C18 C19 C20 0.2(2)
C9 C18 C19 C20 177.99(14)
C18 C19 C20 C21 -0.5(3)
C19 C20 C21 C22 0.7(3)
C20 C21 C22 C23 -0.5(3)
C21 C22 C23 C18 0.1(3)
C19 C18 C23 C22 0.0(2)
C9 C18 C23 C22 -177.81(14)
N1 C24 C25 C30 177.14(16)
N1 C24 C25 C26 -3.5(3)
C30 C25 C26 C27 -0.7(3)
C24 C25 C26 C27 179.94(18)
C25 C26 C27 C28 0.2(3)
C26 C27 C28 C29 0.0(3)
C27 C28 C29 C30 0.2(3)
C26 C25 C30 C29 0.9(3)
C24 C25 C30 C29 -179.69(17)
C28 C29 C30 C25 -0.7(3)
O1 C11 N1 C12 -175.73(14)
C10 C11 N1 C12 3.29(15)
O1 C11 N1 C24 -4.0(2)
C10 C11 N1 C24 175.02(12)
C13 C12 N1 C11 179.09(15)
C17 C12 N1 C11 -1.26(16)
C13 C12 N1 C24 7.5(2)
C17 C12 N1 C24 -172.84(12)
C25 C24 N1 C11 115.26(18)
C25 C24 N1 C12 -74.2(2)
